data_4516546
loop_
_publ_author_name
'White, Nicholas G.'
'MacLachlan, Mark J.'

_publ_section_title
;
 Anion and Cation Effects on Anion-Templated Assembly of
 Tetrahydroxytriptycene
;
_journal_issue 11
_journal_name_full 'Crystal Growth &amp; Design'
_journal_page_first 5629
_journal_paper_doi 10.1021/acs.cgd.5b01342
_journal_volume 15
_journal_year 2015
_chemical_compound_source synthesized
_chemical_formula_moiety 'C22 H18 O4, C8 H4 O4, 2(C16 H36 N), C2 H3 N'
_chemical_formula_sum 'C64 H97 N3 O8'
_chemical_formula_weight 1036.45
_space_group_IT_number 11
_space_group_name_Hall '-P 2yb'
_space_group_name_H-M_alt 'P 1 21/m 1'
_symmetry_cell_setting monoclinic
_symmetry_space_group_name_Hall '-P 2yb'
_symmetry_space_group_name_H-M 'P 1 21/m 1'
_atom_sites_solution_hydrogens difmap
_atom_sites_solution_primary other
_cell_angle_alpha 90
_cell_angle_beta 101.570(8)
_cell_angle_gamma 90
_cell_formula_units_Z 2
_cell_length_a 9.696(2)
_cell_length_b 31.604(8)
_cell_length_c 9.801(2)
_cell_measurement_reflns_used 9884
_cell_measurement_temperature 90
_cell_measurement_theta_max 66.65
_cell_measurement_theta_min 4.61
_cell_volume 2942.3(11)
_computing_cell_refinement 'Apex2, (Bruker, 2007)'
_computing_data_collection 'Apex2, (Bruker, 2007)'
_computing_data_reduction 'Apex2, (Bruker, 2007)'
_computing_publication_material 'CRYSTALS (Betteridge et al., 2003)'
_computing_structure_refinement 'CRYSTALS (Betteridge et al., 2003)'
_computing_structure_solution 'Superflip (Palatinus & Chapuis, 2007)'
_diffrn_ambient_temperature 90
_diffrn_measured_fraction_theta_full 0.996
_diffrn_measured_fraction_theta_max 0.982
_diffrn_measurement_device Serial
_diffrn_measurement_device_type 'Bruker Apex Duo'
_diffrn_measurement_method \w/2\q
_diffrn_radiation_monochromator graphite
_diffrn_radiation_type 'Cu K\a'
_diffrn_radiation_wavelength 1.54178
_diffrn_reflns_av_R_equivalents 0.034
_diffrn_reflns_limit_h_max 11
_diffrn_reflns_limit_h_min -9
_diffrn_reflns_limit_k_max 35
_diffrn_reflns_limit_k_min -37
_diffrn_reflns_limit_l_max 11
_diffrn_reflns_limit_l_min -9
_diffrn_reflns_number 29032
_diffrn_reflns_theta_full 63.406
_diffrn_reflns_theta_max 66.743
_diffrn_reflns_theta_min 4.605
_diffrn_standards_decay_% 0
_diffrn_standards_interval_count 0
_diffrn_standards_interval_time 0
_diffrn_standards_number 0
_exptl_absorpt_coefficient_mu 0.596
_exptl_absorpt_correction_T_max 1.00
_exptl_absorpt_correction_T_min 0.871
_exptl_absorpt_correction_type multi-scan
_exptl_absorpt_process_details 'Apex2, (Bruker, 2007)'
_exptl_crystal_colour colourless
_exptl_crystal_density_diffrn 1.170
_exptl_crystal_density_method 'not measured'
_exptl_crystal_description block
_exptl_crystal_F_000 1132
_exptl_crystal_size_max 0.80
_exptl_crystal_size_mid 0.35
_exptl_crystal_size_min 0.20
_refine_diff_density_max 0.36
_refine_diff_density_min -0.27
_refine_ls_extinction_method None
_refine_ls_goodness_of_fit_ref 1.0285
_refine_ls_hydrogen_treatment constr
_refine_ls_matrix_type full
_refine_ls_number_parameters 392
_refine_ls_number_reflns 5178
_refine_ls_number_restraints 81
_refine_ls_R_factor_all 0.0440
_refine_ls_R_factor_gt 0.0428
_refine_ls_shift/su_max 0.0052014
_refine_ls_shift/su_mean 0.0000554
_refine_ls_structure_factor_coef Fsqd
_refine_ls_weighting_details
;
 Method= Modified Sheldrick 
 w=1/[\s^2^(F^2^) + ( 0.06P)^2^ + 1.26P] 
 ,where P=(max(Fo^2^,0) + 2Fc^2^)/3 
;
_refine_ls_weighting_scheme calc
_refine_ls_wR_factor_all 0.1136
_refine_ls_wR_factor_gt 0.1108
_refine_ls_wR_factor_ref 0.1127
_reflns_limit_h_max 11
_reflns_limit_h_min -11
_reflns_limit_k_max 37
_reflns_limit_k_min 0
_reflns_limit_l_max 11
_reflns_limit_l_min 0
_reflns_number_gt 5032
_reflns_number_total 5230
_reflns_threshold_expression I>2.0\s(I)
_oxford_diffrn_Wilson_B_factor 2.01
_oxford_diffrn_Wilson_scale 64.60
_oxford_refine_ls_r_factor_ref 0.0438
_oxford_refine_ls_scale 0.12179(5)
_oxford_reflns_number_all 5202
_oxford_reflns_threshold_expression_ref I>-3.0\s(I)
_cod_data_source_file cg5b01342_si_002.cif
_cod_data_source_block zigzagACP
_cod_depositor_comments
;
The following automatic conversions were performed:

data item '_atom_sites_solution_primary' value 'Other' was changed to
'other' in accordance with the
/home/saulius/struct/COD-crude-data/automatic-downloads/DataCite-retrospective/ACS/depositions/lib/dictionaries/cif_core.dic
dictionary named 'cif_core.dic' version 2.4.2 last updated on
2011-04-26.

Automatic conversion script
Id: cif_fix_values 6909 2019-04-08 15:41:33Z antanas 
;
_cod_original_cell_volume 2942.5(12)
_cod_original_sg_symbol_H-M 'P 21/m '
_cod_database_code 4516546

loop_
_symmetry_equiv_pos_as_xyz
x,y,z
-x,-y,-z
x,-y+1/2,z
-x,y+1/2,-z

loop_
_atom_site_label
_atom_site_type_symbol
_atom_site_fract_x
_atom_site_fract_y
_atom_site_fract_z
_atom_site_U_iso_or_equiv
_atom_site_occupancy
_atom_site_adp_type
_atom_site_refinement_flags_posn
_atom_site_refinement_flags_adp
_atom_site_disorder_group
C1 C 0.43192(14) 0.35517(4) 0.73634(14) 0.0227 1.0000 Uani . . .
C2 C 0.40238(14) 0.35513(4) 0.87081(14) 0.0232 1.0000 Uani . . .
C3 C 0.44967(14) 0.32124(4) 0.95983(13) 0.0222 1.0000 Uani . . .
C4 C 0.52566(14) 0.28838(4) 0.91863(13) 0.0210 1.0000 Uani . . .
C5 C 0.55587(13) 0.28854(4) 0.78504(13) 0.0208 1.0000 Uani . . .
C6 C 0.50912(13) 0.32182(4) 0.69574(13) 0.0214 1.0000 Uani . . .
C7 C 0.64066(19) 0.2500 0.75272(19) 0.0213 1.0000 Uani S T .
C8 C 0.5851(2) 0.2500 1.00696(19) 0.0219 1.0000 Uani S T .
C9 C 0.6708(2) 0.250000(7) 0.60640(19) 0.0242 1.0000 Uani S T .
C10 C 0.5536(2) 0.250000(7) 1.15286(19) 0.0259 1.0000 Uani S T .
C11 C 0.7728(2) 0.2500 0.8698(2) 0.0220 1.0000 Uani S T .
C12 C 0.7435(2) 0.2500 1.0040(2) 0.0227 1.0000 Uani S T .
C13 C 0.8530(2) 0.250000(7) 1.1197(2) 0.0273 1.0000 Uani S T .
C14 C 0.9928(2) 0.250000(7) 1.1012(2) 0.0307 1.0000 Uani S T .
C15 C 1.0219(2) 0.250000(7) 0.9689(2) 0.0295 1.0000 Uani S T .
C16 C 0.9115(2) 0.250000(7) 0.8526(2) 0.0258 1.0000 Uani S T .
N50 N 0.86029(11) 0.40084(3) 0.99089(11) 0.0213 1.0000 Uani D U .
C51 C 0.76093(14) 0.38398(4) 1.08023(14) 0.0245 1.0000 Uani . U .
C52 C 0.75297(15) 0.41019(5) 1.20803(14) 0.0274 1.0000 Uani . . .
C53 C 0.65156(16) 0.39027(5) 1.29012(15) 0.0300 1.0000 Uani . . .
C54 C 0.63986(17) 0.41675(5) 1.41710(16) 0.0351 1.0000 Uani . . .
C61 C 1.00923(14) 0.40658(4) 1.07573(14) 0.0229 1.0000 Uani . U .
C62 C 1.07742(15) 0.36643(5) 1.14325(15) 0.0273 1.0000 Uani . . .
C63 C 1.21677(16) 0.37614(5) 1.24202(15) 0.0323 1.0000 Uani . . .
C64 C 1.28642(17) 0.33628(6) 1.31051(16) 0.0400 1.0000 Uani . . .
C71 C 0.85961(14) 0.36883(4) 0.87526(13) 0.0233 1.0000 Uani . U .
C72 C 0.94920(15) 0.38103(4) 0.77098(14) 0.0252 1.0000 Uani . . .
C73 C 0.92661(16) 0.35016(5) 0.64932(14) 0.0288 1.0000 Uani . . .
C74 C 1.01324(17) 0.36202(5) 0.54134(15) 0.0323 1.0000 Uani . . .
C81 C 0.81001(15) 0.44414(4) 0.93094(14) 0.0259 1.0000 Uani D U .
C82 C 0.6701(8) 0.4468(2) 0.8265(9) 0.0331 0.5000 Uani D U 1
C83 C 0.6288(5) 0.49306(15) 0.7890(5) 0.0360 0.5000 Uani D U 1
C84 C 0.5662(3) 0.51523(10) 0.8972(3) 0.0370 0.5000 Uani D U 1
O101 O 0.71728(10) 0.55058(3) 0.24613(10) 0.0293 1.0000 Uani . . .
O102 O 0.87747(10) 0.52505(3) 0.13288(10) 0.0275 1.0000 Uani . . .
C103 C 0.83176(14) 0.53107(4) 0.24052(14) 0.0228 1.0000 Uani . . .
C104 C 0.91693(14) 0.51466(4) 0.37606(14) 0.0222 1.0000 Uani . . .
C105 C 0.87252(14) 0.52029(4) 0.50095(14) 0.0239 1.0000 Uani . . .
C106 C 1.04478(14) 0.49425(4) 0.37658(14) 0.0237 1.0000 Uani . . .
N201 N 1.0131(2) 0.7500 0.5355(2) 0.0437 1.0000 Uani S T .
C202 C 0.9099(2) 0.7500 0.4547(2) 0.0314 1.0000 Uani S T .
C203 C 0.7811(3) 0.750000(7) 0.3498(3) 0.0520 1.0000 Uani S T .
O1 O 0.39042(11) 0.38608(3) 0.63975(10) 0.0287 1.0000 Uani . . .
O4 O 0.33108(11) 0.38616(3) 0.92363(10) 0.0305 1.0000 Uani . . .
H31 H 0.4284 0.3202 1.0503 0.0273 1.0000 Uiso R . .
H61 H 0.5293 0.3224 0.6046 0.0267 1.0000 Uiso R . .
H102 H 0.5911 0.2761 1.2020 0.0439 1.0000 Uiso R . .
H101 H 0.4527 0.2500 1.1435 0.0400 1.0000 Uiso RS . .
H511 H 0.6699 0.3812 1.0163 0.0301 1.0000 Uiso R . .
H512 H 0.7952 0.3553 1.1067 0.0300 1.0000 Uiso R . .
H521 H 0.7216 0.4396 1.1776 0.0318 1.0000 Uiso R . .
H522 H 0.8485 0.4116 1.2705 0.0312 1.0000 Uiso R . .
H531 H 0.5553 0.3889 1.2306 0.0358 1.0000 Uiso R . .
H532 H 0.6820 0.3605 1.3203 0.0352 1.0000 Uiso R . .
H542 H 0.5668 0.4042 1.4654 0.0528 1.0000 Uiso R . .
H541 H 0.6092 0.4457 1.3887 0.0520 1.0000 Uiso R . .
H543 H 0.7304 0.4176 1.4806 0.0519 1.0000 Uiso R . .
H611 H 1.0734 0.4190 1.0162 0.0281 1.0000 Uiso R . .
H612 H 0.9981 0.4264 1.1495 0.0281 1.0000 Uiso R . .
H621 H 1.0981 0.3478 1.0658 0.0341 1.0000 Uiso R . .
H622 H 1.0155 0.3525 1.1979 0.0330 1.0000 Uiso R . .
H631 H 1.2843 0.3890 1.1903 0.0384 1.0000 Uiso R . .
H632 H 1.2008 0.3949 1.3179 0.0402 1.0000 Uiso R . .
H642 H 1.3789 0.3425 1.3671 0.0597 1.0000 Uiso R . .
H641 H 1.3004 0.3170 1.2378 0.0593 1.0000 Uiso R . .
H643 H 1.2282 0.3226 1.3669 0.0600 1.0000 Uiso R . .
H711 H 0.7580 0.3653 0.8315 0.0271 1.0000 Uiso R . .
H712 H 0.8943 0.3418 0.9195 0.0273 1.0000 Uiso R . .
H721 H 0.9263 0.4097 0.7341 0.0317 1.0000 Uiso R . .
H722 H 1.0504 0.3810 0.8191 0.0309 1.0000 Uiso R . .
H731 H 0.8263 0.3479 0.6041 0.0357 1.0000 Uiso R . .
H732 H 0.9591 0.3221 0.6856 0.0350 1.0000 Uiso R . .
H742 H 0.9861 0.3423 0.4625 0.0496 1.0000 Uiso R . .
H741 H 0.9895 0.3909 0.5094 0.0497 1.0000 Uiso R . .
H743 H 1.1127 0.3593 0.5812 0.0489 1.0000 Uiso R . .
H1051 H 0.7857 0.5344 0.5024 0.0290 1.0000 Uiso R . .
H1061 H 1.0721 0.4902 0.2908 0.0298 1.0000 Uiso R . .
H131 H 0.8353 0.2500 1.2136 0.0319 1.0000 Uiso RS . .
H141 H 1.0684 0.2500 1.1820 0.0378 1.0000 Uiso RS . .
H151 H 1.1170 0.2500 0.9563 0.0353 1.0000 Uiso RS . .
H161 H 0.9320 0.2500 0.7637 0.0310 1.0000 Uiso RS . .
H11 H 0.3639 0.4080 0.6787 0.0435 1.0000 Uiso R . .
H41 H 0.3178 0.4100 0.8848 0.0469 1.0000 Uiso R . .
H2031 H 0.7030 0.7500 0.3947 0.0652 1.0000 Uiso RS . .
H2032 H 0.7778 0.7255 0.2933 0.0652 1.0000 Uiso R . .
C94 C 0.6435(4) 0.52058(13) 0.8110(4) 0.0403 0.5000 Uani D U 2
C93 C 0.6256(4) 0.47800(12) 0.7431(4) 0.0305 0.5000 Uani D U 2
C92 C 0.6595(8) 0.4414(2) 0.8454(9) 0.0304 0.5000 Uani D U 2
H821 H 0.6761 0.4310 0.7454 0.0348 0.5000 Uiso R . 1
H822 H 0.5995 0.4349 0.8694 0.0348 0.5000 Uiso R . 1
H832 H 0.7114 0.5075 0.7763 0.0404 0.5000 Uiso R . 1
H831 H 0.5615 0.4931 0.7040 0.0404 0.5000 Uiso R . 1
H843 H 0.5441 0.5434 0.8672 0.0413 0.5000 Uiso R . 1
H841 H 0.6330 0.5156 0.9825 0.0413 0.5000 Uiso R . 1
H842 H 0.4831 0.5012 0.9102 0.0413 0.5000 Uiso R . 1
H942 H 0.6226 0.5423 0.7430 0.0520 0.5000 Uiso R . 2
H941 H 0.7380 0.5235 0.8600 0.0520 0.5000 Uiso R . 2
H943 H 0.5817 0.5228 0.8746 0.0520 0.5000 Uiso R . 2
H931 H 0.6873 0.4761 0.6793 0.0400 0.5000 Uiso R . 2
H932 H 0.5310 0.4754 0.6939 0.0400 0.5000 Uiso R . 2
H921 H 0.5959 0.4428 0.9074 0.0483 0.5000 Uiso R . 2
H922 H 0.6478 0.4153 0.7967 0.0483 0.5000 Uiso R . 2
H91 H 0.5843 0.2500 0.5405 0.0291 1.0000 Uiso RS . .
H92 H 0.7233 0.2745 0.5936 0.0291 1.0000 Uiso R . .
H811 H 0.8022 0.4619 1.0072 0.0317 0.5000 Uiso R . 1
H812 H 0.8807 0.4549 0.8858 0.0317 0.5000 Uiso R . 1
H813 H 0.8127 0.4638 1.0053 0.0317 0.5000 Uiso . . 2
H814 H 0.8710 0.4538 0.8725 0.0317 0.5000 Uiso . . 2

loop_
_atom_site_aniso_label
_atom_site_aniso_U_11
_atom_site_aniso_U_22
_atom_site_aniso_U_33
_atom_site_aniso_U_23
_atom_site_aniso_U_13
_atom_site_aniso_U_12
C1 0.0222(6) 0.0240(7) 0.0205(6) 0.0044(5) 0.0006(5) 0.0006(5)
C2 0.0230(7) 0.0228(7) 0.0235(7) -0.0006(5) 0.0040(5) 0.0008(5)
C3 0.0261(7) 0.0231(7) 0.0172(6) -0.0002(5) 0.0040(5) -0.0016(5)
C4 0.0228(6) 0.0201(7) 0.0185(6) 0.0005(5) 0.0006(5) -0.0020(5)
C5 0.0201(6) 0.0219(7) 0.0194(6) -0.0007(5) 0.0014(5) -0.0012(5)
C6 0.0212(6) 0.0255(7) 0.0171(6) 0.0016(5) 0.0025(5) -0.0015(5)
C7 0.0227(9) 0.0213(9) 0.0190(9) 0.0000 0.0022(7) 0.0000
C8 0.0290(10) 0.0186(9) 0.0168(9) 0.0000 0.0014(7) 0.0000
C9 0.0263(10) 0.0259(10) 0.0210(9) 0.0000 0.0058(8) 0.0000
C10 0.0371(11) 0.0216(9) 0.0181(9) 0.0000 0.0039(8) 0.0000
C11 0.0257(9) 0.0148(8) 0.0239(9) 0.0000 0.0009(8) 0.0000
C12 0.0297(10) 0.0145(8) 0.0220(9) 0.0000 0.0005(8) 0.0000
C13 0.0339(11) 0.0194(9) 0.0248(10) 0.0000 -0.0030(8) 0.0000
C14 0.0298(11) 0.0240(10) 0.0324(11) 0.0000 -0.0083(8) 0.0000
C15 0.0237(10) 0.0224(10) 0.0401(12) 0.0000 0.0008(9) 0.0000
C16 0.0276(10) 0.0183(9) 0.0308(10) 0.0000 0.0043(8) 0.0000
N50 0.0226(6) 0.0216(6) 0.0199(5) -0.0007(4) 0.0048(4) -0.0014(4)
C51 0.0236(7) 0.0284(7) 0.0220(7) 0.0007(5) 0.0059(5) -0.0043(5)
C52 0.0297(7) 0.0308(8) 0.0229(7) -0.0020(6) 0.0076(6) -0.0045(6)
C53 0.0301(7) 0.0349(8) 0.0272(7) 0.0003(6) 0.0106(6) -0.0037(6)
C54 0.0373(8) 0.0418(9) 0.0285(8) -0.0012(6) 0.0127(6) 0.0002(7)
C61 0.0222(6) 0.0252(7) 0.0218(6) -0.0032(5) 0.0053(5) -0.0036(5)
C62 0.0278(7) 0.0302(7) 0.0233(7) 0.0007(6) 0.0041(6) 0.0003(6)
C63 0.0268(7) 0.0472(9) 0.0222(7) 0.0014(6) 0.0032(6) -0.0001(6)
C64 0.0325(8) 0.0622(11) 0.0251(7) 0.0075(7) 0.0052(6) 0.0107(8)
C71 0.0253(7) 0.0237(7) 0.0205(6) -0.0037(5) 0.0037(5) -0.0025(5)
C72 0.0269(7) 0.0253(7) 0.0237(7) -0.0018(5) 0.0063(5) -0.0023(5)
C73 0.0370(8) 0.0270(7) 0.0236(7) -0.0015(6) 0.0087(6) -0.0032(6)
C74 0.0394(8) 0.0336(8) 0.0261(7) -0.0021(6) 0.0120(6) -0.0012(6)
C81 0.0321(7) 0.0228(7) 0.0246(7) 0.0022(5) 0.0102(6) 0.0042(5)
C82 0.040(2) 0.037(2) 0.022(2) 0.003(2) 0.0055(18) 0.016(2)
C83 0.040(2) 0.029(2) 0.041(2) 0.0075(17) 0.0146(18) 0.0080(19)
C84 0.0320(16) 0.0332(16) 0.0418(17) -0.0077(13) -0.0025(14) 0.0076(13)
O101 0.0297(5) 0.0290(5) 0.0292(5) 0.0048(4) 0.0059(4) 0.0074(4)
O102 0.0319(5) 0.0286(5) 0.0222(5) 0.0005(4) 0.0060(4) 0.0006(4)
C103 0.0257(7) 0.0174(6) 0.0253(7) 0.0008(5) 0.0052(5) -0.0025(5)
C104 0.0260(7) 0.0153(6) 0.0253(7) 0.0009(5) 0.0053(5) -0.0033(5)
C105 0.0248(7) 0.0197(6) 0.0279(7) 0.0012(5) 0.0071(6) 0.0014(5)
C106 0.0287(7) 0.0208(7) 0.0231(6) -0.0005(5) 0.0089(5) -0.0008(5)
N201 0.0502(13) 0.0500(12) 0.0297(10) 0.0000 0.0052(10) 0.0000
C202 0.0340(12) 0.0304(11) 0.0323(11) 0.0000 0.0125(10) 0.0000
C203 0.0311(12) 0.0507(16) 0.0696(18) 0.0000 -0.0005(12) 0.0000
O1 0.0354(6) 0.0284(5) 0.0223(5) 0.0068(4) 0.0060(4) 0.0085(4)
O4 0.0406(6) 0.0260(5) 0.0273(5) 0.0041(4) 0.0122(4) 0.0105(4)
C94 0.0453(19) 0.0324(17) 0.0397(18) 0.0018(15) 0.0005(15) -0.0010(16)
C93 0.0254(15) 0.029(2) 0.034(2) 0.0049(13) -0.0015(15) -0.0039(15)
C92 0.035(2) 0.0270(19) 0.028(3) 0.0009(17) 0.0033(18) 0.0067(18)

loop_
_atom_type_symbol
_atom_type_scat_dispersion_real
_atom_type_scat_dispersion_imag
_atom_type_scat_Cromer_Mann_a1
_atom_type_scat_Cromer_Mann_b1
_atom_type_scat_Cromer_Mann_a2
_atom_type_scat_Cromer_Mann_b2
_atom_type_scat_Cromer_Mann_a3
_atom_type_scat_Cromer_Mann_b3
_atom_type_scat_Cromer_Mann_a4
_atom_type_scat_Cromer_Mann_b4
_atom_type_scat_Cromer_Mann_c
_atom_type_scat_source
C 0.0181 0.0091 2.3100 20.8439 1.0200 10.2075 1.5886 0.5687 0.8650 51.6512 0.2156 'International Tables Vol C 4.2.6.8 and 6.1.1.4'
H 0.0000 0.0000 0.4930 10.5109 0.3229 26.1257 0.1402 3.1424 0.0408 57.7998 0.0030 'International Tables Vol C 4.2.6.8 and 6.1.1.4'
N 0.0311 0.0180 12.2126 0.0057 3.1322 9.8933 2.0125 28.9975 1.1663 0.5826 -11.5290 'International Tables Vol C 4.2.6.8 and 6.1.1.4'
O 0.0492 0.0322 3.0485 13.2771 2.2868 5.7011 1.5463 0.3239 0.8670 32.9089 0.2508 'International Tables Vol C 4.2.6.8 and 6.1.1.4'

loop_
_geom_angle_atom_site_label_1
_geom_angle_site_symmetry_1
_geom_angle_atom_site_label_2
_geom_angle_atom_site_label_3
_geom_angle_site_symmetry_3
_geom_angle
_geom_angle_publ_flag
C2 . C1 C6 . 119.27(12) yes
C2 . C1 O1 . 124.41(12) yes
C6 . C1 O1 . 116.32(12) yes
C1 . C2 C3 . 118.88(12) yes
C1 . C2 O4 . 124.86(12) yes
C3 . C2 O4 . 116.25(12) yes
C2 . C3 C4 . 121.40(12) yes
C2 . C3 H31 . 120.2 no
C4 . C3 H31 . 118.4 no
C3 . C4 C5 . 119.74(12) yes
C3 . C4 C8 . 126.32(12) yes
C5 . C4 C8 . 113.93(12) yes
C4 . C5 C6 . 119.40(12) yes
C4 . C5 C7 . 114.30(12) yes
C6 . C5 C7 . 126.30(13) yes
C1 . C6 C5 . 121.29(12) yes
C1 . C6 H61 . 118.4 no
C5 . C6 H61 . 120.3 no
C5 . C7 C5 3_555 104.76(15) yes
C5 . C7 C9 . 113.97(10) yes
C5 3_555 C7 C9 . 113.97(10) yes
C5 . C7 C11 . 104.25(10) yes
C5 3_555 C7 C11 . 104.25(10) yes
C9 . C7 C11 . 114.49(16) yes
C4 . C8 C4 3_555 104.51(14) yes
C4 . C8 C10 . 114.00(11) yes
C4 3_555 C8 C10 . 114.00(11) yes
C4 . C8 C12 . 104.61(11) yes
C4 3_555 C8 C12 . 104.61(11) yes
C10 . C8 C12 . 114.01(16) yes
C7 . C9 H92 3_555 109.5 no
C7 . C9 H91 . 109.4 no
H92 3_555 C9 H91 . 109.5 no
C7 . C9 H92 . 109.5 no
H92 3_555 C9 H92 . 109.5 no
H91 . C9 H92 . 109.5 no
C8 . C10 H102 3_555 109.6 no
C8 . C10 H102 . 109.6 no
H102 3_555 C10 H102 . 113.3 no
C8 . C10 H101 . 107.6 no
H102 3_555 C10 H101 . 108.3 no
H102 . C10 H101 . 108.3 no
C7 . C11 C12 . 113.86(16) yes
C7 . C11 C16 . 126.25(17) yes
C12 . C11 C16 . 119.89(18) yes
C8 . C12 C11 . 114.13(16) yes
C8 . C12 C13 . 125.82(18) yes
C11 . C12 C13 . 120.06(18) yes
C12 . C13 C14 . 119.59(19) yes
C12 . C13 H131 . 121.5 no
C14 . C13 H131 . 118.9 no
C13 . C14 C15 . 120.39(18) yes
C13 . C14 H141 . 119.2 no
C15 . C14 H141 . 120.4 no
C14 . C15 C16 . 119.94(19) yes
C14 . C15 H151 . 120.4 no
C16 . C15 H151 . 119.7 no
C15 . C16 C11 . 120.14(19) yes
C15 . C16 H161 . 119.4 no
C11 . C16 H161 . 120.5 no
C51 . N50 C61 . 111.54(10) yes
C51 . N50 C71 . 106.71(10) yes
C61 . N50 C71 . 110.36(10) yes
C51 . N50 C81 . 110.14(10) yes
C61 . N50 C81 . 107.27(10) yes
C71 . N50 C81 . 110.85(10) yes
N50 . C51 C52 . 115.27(11) yes
N50 . C51 H511 . 104.9 no
C52 . C51 H511 . 112.9 no
N50 . C51 H512 . 104.8 no
C52 . C51 H512 . 110.9 no
H511 . C51 H512 . 107.4 no
C51 . C52 C53 . 110.81(12) yes
C51 . C52 H521 . 108.8 no
C53 . C52 H521 . 110.5 no
C51 . C52 H522 . 109.5 no
C53 . C52 H522 . 108.0 no
H521 . C52 H522 . 109.2 no
C52 . C53 C54 . 111.46(13) yes
C52 . C53 H531 . 109.6 no
C54 . C53 H531 . 106.7 no
C52 . C53 H532 . 110.9 no
C54 . C53 H532 . 109.7 no
H531 . C53 H532 . 108.3 no
C53 . C54 H542 . 110.0 no
C53 . C54 H541 . 110.3 no
H542 . C54 H541 . 107.3 no
C53 . C54 H543 . 109.5 no
H542 . C54 H543 . 109.9 no
H541 . C54 H543 . 109.9 no
N50 . C61 C62 . 114.81(11) yes
N50 . C61 H611 . 110.8 no
C62 . C61 H611 . 108.1 no
N50 . C61 H612 . 104.3 no
C62 . C61 H612 . 108.4 no
H611 . C61 H612 . 110.3 no
C61 . C62 C63 . 111.14(12) yes
C61 . C62 H621 . 107.1 no
C63 . C62 H621 . 108.0 no
C61 . C62 H622 . 110.5 no
C63 . C62 H622 . 107.7 no
H621 . C62 H622 . 112.4 no
C62 . C63 C64 . 111.82(14) yes
C62 . C63 H631 . 110.5 no
C64 . C63 H631 . 106.5 no
C62 . C63 H632 . 110.2 no
C64 . C63 H632 . 106.7 no
H631 . C63 H632 . 111.0 no
C63 . C64 H642 . 111.1 no
C63 . C64 H641 . 108.2 no
H642 . C64 H641 . 107.3 no
C63 . C64 H643 . 111.3 no
H642 . C64 H643 . 109.9 no
H641 . C64 H643 . 108.9 no
N50 . C71 C72 . 114.58(11) yes
N50 . C71 H711 . 104.6 no
C72 . C71 H711 . 112.8 no
N50 . C71 H712 . 107.3 no
C72 . C71 H712 . 109.0 no
H711 . C71 H712 . 108.2 no
C71 . C72 C73 . 110.66(11) yes
C71 . C72 H721 . 111.3 no
C73 . C72 H721 . 108.4 no
C71 . C72 H722 . 108.8 no
C73 . C72 H722 . 110.0 no
H721 . C72 H722 . 107.5 no
C72 . C73 C74 . 111.94(12) yes
C72 . C73 H731 . 111.8 no
C74 . C73 H731 . 109.7 no
C72 . C73 H732 . 108.1 no
C74 . C73 H732 . 107.0 no
H731 . C73 H732 . 108.2 no
C73 . C74 H742 . 106.9 no
C73 . C74 H741 . 109.0 no
H742 . C74 H741 . 109.2 no
C73 . C74 H743 . 109.9 no
H742 . C74 H743 . 110.3 no
H741 . C74 H743 . 111.4 no
N50 . C81 C82 . 118.5(3) yes
N50 . C81 H811 . 107.2 no
C82 . C81 H811 . 107.1 no
N50 . C81 H812 . 107.2 no
C82 . C81 H812 . 107.1 no
H811 . C81 H812 . 109.5 no
C81 . C82 C83 . 111.4(5) yes
C81 . C82 H821 . 109.7 no
C83 . C82 H821 . 110.8 no
C81 . C82 H822 . 107.7 no
C83 . C82 H822 . 107.8 no
H821 . C82 H822 . 109.5 no
C82 . C83 C84 . 113.4(5) yes
C82 . C83 H832 . 107.5 no
C84 . C83 H832 . 109.9 no
C82 . C83 H831 . 108.2 no
C84 . C83 H831 . 108.3 no
H832 . C83 H831 . 109.5 no
C83 . C84 H843 . 108.6 no
C83 . C84 H841 . 109.1 no
H843 . C84 H841 . 109.5 no
C83 . C84 H842 . 110.7 no
H843 . C84 H842 . 109.5 no
H841 . C84 H842 . 109.5 no
O101 . C103 O102 . 124.89(13) yes
O101 . C103 C104 . 116.99(12) yes
O102 . C103 C104 . 118.11(12) yes
C103 . C104 C105 . 121.37(12) yes
C103 . C104 C106 . 119.39(12) yes
C105 . C104 C106 . 119.22(13) yes
C104 . C105 C106 2_766 119.66(13) yes
C104 . C105 H1051 . 120.2 no
C106 2_766 C105 H1051 . 120.1 no
C104 . C106 C105 2_766 121.12(13) yes
C104 . C106 H1061 . 117.9 no
C105 2_766 C106 H1061 . 120.9 no
N201 . C202 C203 . 178.7(2) yes
C202 . C203 H2032 3_565 109.7 no
C202 . C203 H2031 . 109.0 no
H2032 3_565 C203 H2031 . 109.5 no
C202 . C203 H2032 . 109.7 no
H2032 3_565 C203 H2032 . 109.5 no
H2031 . C203 H2032 . 109.5 no
C1 . O1 H11 . 110.1 no
C2 . O4 H41 . 121.1 no
C93 . C94 H942 . 110.4 no
C93 . C94 H941 . 109.1 no
H942 . C94 H941 . 109.5 no
C93 . C94 H943 . 109.0 no
H942 . C94 H943 . 109.5 no
H941 . C94 H943 . 109.5 no
C94 . C93 C92 . 113.5(4) yes
C94 . C93 H931 . 108.5 no
C92 . C93 H931 . 107.7 no
C94 . C93 H932 . 108.5 no
C92 . C93 H932 . 109.1 no
H931 . C93 H932 . 109.5 no
C81 . C92 C93 . 112.0(4) yes
C81 . C92 H921 . 108.5 no
C93 . C92 H921 . 107.8 no
C81 . C92 H922 . 109.1 no
C93 . C92 H922 . 110.0 no
H921 . C92 H922 . 109.5 no

loop_
_geom_bond_atom_site_label_1
_geom_bond_atom_site_label_2
_geom_bond_site_symmetry_2
_geom_bond_distance
_geom_bond_publ_flag
C1 C2 . 1.4037(19) yes
C1 C6 . 1.396(2) yes
C1 O1 . 1.3636(16) yes
C2 C3 . 1.3994(19) yes
C2 O4 . 1.3604(17) yes
C3 C4 . 1.3798(19) yes
C3 H31 . 0.951 no
C4 C5 . 1.3978(19) yes
C4 C8 . 1.5341(17) yes
C5 C6 . 1.3852(19) yes
C5 C7 . 1.5376(17) yes
C6 H61 . 0.952 no
C7 C9 . 1.520(3) yes
C7 C11 . 1.539(3) yes
C8 C10 . 1.521(3) yes
C8 C12 . 1.542(3) yes
C9 H92 3_555 0.950 no
C9 H91 . 0.950 no
C9 H92 . 0.950 no
C10 H102 3_555 0.987 no
C10 H102 . 0.987 no
C10 H101 . 0.964 no
C11 C12 . 1.400(3) yes
C11 C16 . 1.388(3) yes
C12 C13 . 1.390(3) yes
C13 C14 . 1.404(3) yes
C13 H131 . 0.969 no
C14 C15 . 1.380(3) yes
C14 H141 . 0.965 no
C15 C16 . 1.399(3) yes
C15 H151 . 0.955 no
C16 H161 . 0.932 no
N50 C51 . 1.5223(17) yes
N50 C61 . 1.5258(17) yes
N50 C71 . 1.5183(17) yes
N50 C81 . 1.5297(17) yes
C51 C52 . 1.5165(19) yes
C51 H511 . 0.979 no
C51 H512 . 0.983 no
C52 C53 . 1.526(2) yes
C52 H521 . 1.004 no
C52 H522 . 1.004 no
C53 C54 . 1.523(2) yes
C53 H531 . 0.997 no
C53 H532 . 1.012 no
C54 H542 . 1.010 no
C54 H541 . 0.983 no
C54 H543 . 0.969 no
C61 C62 . 1.520(2) yes
C61 H611 . 1.013 no
C61 H612 . 0.979 no
C62 C63 . 1.527(2) yes
C62 H621 . 1.012 no
C62 H622 . 0.985 no
C63 C64 . 1.520(2) yes
C63 H631 . 0.992 no
C63 H632 . 0.988 no
C64 H642 . 0.975 no
C64 H641 . 0.968 no
C64 H643 . 0.967 no
C71 C72 . 1.5179(19) yes
C71 H711 . 0.999 no
C71 H712 . 0.986 no
C72 C73 . 1.5222(19) yes
C72 H721 . 0.985 no
C72 H722 . 1.000 no
C73 C74 . 1.524(2) yes
C73 H731 . 0.987 no
C73 H732 . 0.984 no
C74 H742 . 0.987 no
C74 H741 . 0.976 no
C74 H743 . 0.969 no
C81 C82 . 1.529(6) yes
C81 H811 . 0.950 no
C81 H812 . 0.950 no
C82 C83 . 1.541(6) yes
C82 H821 . 0.950 no
C82 H822 . 0.950 no
C83 C84 . 1.497(5) yes
C83 H832 . 0.950 no
C83 H831 . 0.950 no
C84 H843 . 0.950 no
C84 H841 . 0.950 no
C84 H842 . 0.950 no
O101 C103 . 1.2806(17) yes
O102 C103 . 1.2382(17) yes
C103 C104 . 1.5086(19) yes
C104 C105 . 1.388(2) yes
C104 C106 . 1.397(2) yes
C105 C106 2_766 1.382(2) yes
C105 H1051 . 0.955 no
C106 H1061 . 0.939 no
N201 C202 . 1.145(3) yes
C202 C203 . 1.450(3) yes
C203 H2032 3_565 0.950 no
C203 H2031 . 0.950 no
C203 H2032 . 0.950 no
O1 H11 . 0.857 no
O4 H41 . 0.843 no
C94 C93 . 1.496(4) yes
C94 H942 . 0.950 no
C94 H941 . 0.950 no
C94 H943 . 0.950 no
C93 C92 . 1.522(6) yes
C93 H931 . 0.950 no
C93 H932 . 0.950 no
C92 H921 . 0.950 no
C92 H922 . 0.950 no

loop_
_geom_hbond_atom_site_label_D
_geom_hbond_atom_site_label_H
_geom_hbond_atom_site_label_A
_geom_hbond_site_symmetry_A
_geom_hbond_angle_DHA
_geom_hbond_distance_DH
_geom_hbond_distance_HA
_geom_hbond_distance_DA
_geom_hbond_publ_flag
C61 H611 O102 2_766 148.80(4) 1.013 2.402 3.310(3) yes
C13 H131 N201 2_767 136.33(7) 0.969 2.600 3.368(3) yes
O1 H11 O101 2_666 170.91(5) 0.857 1.762 2.611(3) yes
O4 H41 O101 2_666 161.07(5) 0.843 1.772 2.583(3) yes
O4 H41 C103 2_666 154.26(4) 0.843 2.523 3.302(3) yes
C84 H841 O102 1_556 154.47(8) 0.950 2.546 3.427(3) yes
C84 H842 C84 2_667 125.96(18) 0.950 2.104 2.770(3) yes
C81 H811 O102 1_556 146.91(4) 0.950 2.382 3.220(3) yes
C81 H812 O102 2_766 155.50(4) 0.950 2.471 3.359(3) yes
C81 H813 O102 1_556 156.48(9) 0.953 2.323 3.220(3) yes
C81 H814 O102 2_766 144.24(9) 0.953 2.539 3.359(3) yes
